data_2312713
loop_
_publ_author_name
'Kanthapazham, Rajakumar'
'Osipov, Artyom A.'
'Zherebtsov, Dmitry A.'
'Efremov, Andrey N.'
'Nayfert, Sergey A.'
'Adonin, Sergey A.'
'Spiridonova, Dar'ya V.'
'Atapin, Sergey V.'

_publ_section_title
;
 Structures of hexamethyl-[1,1'-biphenyl]-4,4'-diammonium salts.
;
_journal_coeditor_code AW5097
_journal_issue 6
_journal_name_full 'Acta crystallographica Section B, Structural science, crystal engineering and materials'
_journal_page_first 751
_journal_page_last 759
_journal_paper_doi 10.1107/S2052520624009818
_journal_volume 80
_journal_year 2024
_chemical_formula_moiety 'C4 H2 O4, 6(H2 O), C18 H26 N2'
_chemical_formula_sum 'C22 H40 N2 O10'
_chemical_formula_weight 492.56
_space_group_crystal_system orthorhombic
_space_group_IT_number 60
_space_group_name_Hall '-P 2n 2ab'
_space_group_name_H-M_alt 'P b c n'
_atom_sites_solution_hydrogens mixed
_atom_sites_solution_primary dual
_audit_creation_date 2024-07-02
_audit_creation_method
;
Olex2 1.5
(compiled 2024.02.16 svn.r378c4104 for OlexSys, GUI svn.r6928)
;
_cell_angle_alpha 90
_cell_angle_beta 90
_cell_angle_gamma 90
_cell_formula_units_Z 4
_cell_length_a 24.8529(3)
_cell_length_b 8.38690(10)
_cell_length_c 11.93900(10)
_cell_measurement_reflns_used 16681
_cell_measurement_temperature 100.00(10)
_cell_measurement_theta_max 78.5360
_cell_measurement_theta_min 3.5410
_cell_volume 2488.55(5)
_computing_cell_refinement 'CrysAlisPro 1.171.41.103a (Rigaku OD, 2021)'
_computing_data_collection 'CrysAlisPro 1.171.41.103a (Rigaku OD, 2021)'
_computing_data_reduction 'CrysAlisPro 1.171.41.103a (Rigaku OD, 2021)'
_computing_molecular_graphics 'Olex2 1.5 (Dolomanov et al., 2009)'
_computing_publication_material 'Olex2 1.5 (Dolomanov et al., 2009)'
_computing_structure_refinement 'SHELXL 2019/3 (Sheldrick, 2015)'
_computing_structure_solution 'SHELXT 2018/2 (Sheldrick, 2018)'
_diffrn_ambient_environment N~2~
_diffrn_ambient_temperature 100.00(10)
_diffrn_detector 'Hybrid Pixel Array Detector'
_diffrn_detector_area_resol_mean 10.0000
_diffrn_detector_type HyPix
_diffrn_measured_fraction_theta_full 1.000
_diffrn_measured_fraction_theta_max 0.969
_diffrn_measurement_details
;
List of Runs (angles in degrees, time in seconds):

  # Type    Start    End  Width  t~exp~   \w     \q     \k     \f   Frames
--------------------------------------------------------------------------
  1  \w   -109.00 -59.00   0.50    0.20    --  -47.51 -47.00  36.00  100
  2  \w      3.00  28.00   0.50    0.20    --   47.51-112.00 169.00   50
  3  \w   -167.00-110.00   0.50    0.80    -- -106.00 -47.00  36.00  114
  4  \w    -94.00 -34.00   0.50    0.80    -- -106.00  76.00  16.00  120
  5  \w     63.00 108.00   0.50    0.80    --  113.25-112.00 169.00   90
  6  \w     84.00 110.00   0.50    0.20    --   47.51 125.00-180.00   52
  7  \w     48.00  83.00   0.50    0.20    --   47.51-112.00 169.00   70
  8  \w    -27.00  26.00   0.50    0.20    --   47.51 -19.00-120.00  106
  9  \w    -89.00 -42.00   0.50    0.80    -- -106.00  77.00 -30.00   94
 10  \w   -170.00-140.00   0.50    0.80    -- -106.00 -30.00 -90.00   60
 11  \w   -125.00 -99.00   0.50    0.80    -- -106.00 -30.00 -90.00   52
 12  \w     54.00 106.00   0.50    0.80    --  113.25 -77.00 150.00  104
 13  \w     42.00  67.00   0.50    0.80    --  113.25 -61.00 150.00   50
 14  \w     42.00  67.00   0.50    0.80    --  113.25 -61.00  90.00   50
 15  \w     45.00  70.00   0.50    0.80    --  113.25 -61.00  60.00   50
 16  \w     42.00  67.00   0.50    0.80    --  113.25 -61.00-180.00   50
 17  \w     77.00 102.00   0.50    0.80    --  113.25 -76.00-110.00   50
 18  \w   -119.00 -73.00   0.50    0.20    --  -47.51-125.00 120.00   92
 19  \w    -19.00  21.00   0.50    0.20    --   47.51 -19.00 120.00   80
 20  \w     46.00  95.00   0.50    0.20    --   47.51-125.00 -60.00   98
 21  \w     43.00 119.00   0.50    0.20    --   47.51  57.00-180.00  152
 22  \w     75.00 118.00   0.50    0.20    --   47.51 125.00-120.00   86
 23  \w    -15.00  25.00   0.50    0.20    --   47.51 -19.00 -60.00   80
 24  \w    -14.00  13.00   0.50    0.20    --   47.51 -19.00 -90.00   54
 25  \w    -27.00  -1.00   0.50    0.20    --   47.51 -19.00  90.00   52
 26  \w   -123.00 -92.00   0.50    0.80    -- -106.00 -15.00 120.00   62
 27  \w   -138.00 -85.00   0.50    0.80    -- -106.00-125.00 150.00  106
 28  \w   -177.00 -91.00   0.50    0.80    -- -106.00 -61.00 150.00  172
 29  \w    -66.00 -36.00   0.50    0.80    -- -106.00  61.00  30.00   60
 30  \w    -60.00 -33.00   0.50    0.80    -- -106.00  61.00 150.00   54
 31  \w   -112.00 -75.00   0.50    0.80    -- -106.00 125.00 -60.00   74
 32  \w   -171.00-113.00   0.50    0.80    -- -106.00 -30.00-150.00  116
 33  \w    -70.00 -33.00   0.50    0.80    -- -106.00 125.00 -60.00   74
 34  \w   -155.00 -95.00   0.50    0.80    -- -106.00 -15.00 150.00  120
 35  \w   -173.00-140.00   0.50    0.80    -- -106.00 -30.00  90.00   66
 36  \w   -108.00 -39.00   0.50    0.80    -- -106.00 125.00   0.00  138
 37  \w   -174.00-161.00   0.50    0.80    -- -106.00 -15.00 120.00   26
;
_diffrn_measurement_device 'four-circle diffractometer'
_diffrn_measurement_device_type 'XtaLAB Synergy, Single source at home/near, HyPix'
_diffrn_measurement_method '\w scans'
_diffrn_orient_matrix_type 'CrysAlisPro convention (1999,Acta A55,543-557)'
_diffrn_orient_matrix_UB_11 -0.0125741000
_diffrn_orient_matrix_UB_12 -0.1465546000
_diffrn_orient_matrix_UB_13 -0.0733510000
_diffrn_orient_matrix_UB_21 0.0341056000
_diffrn_orient_matrix_UB_22 -0.1050973000
_diffrn_orient_matrix_UB_23 0.0784282000
_diffrn_orient_matrix_UB_31 -0.0502063000
_diffrn_orient_matrix_UB_32 -0.0348648000
_diffrn_orient_matrix_UB_33 0.0715687000
_diffrn_radiation_monochromator mirror
_diffrn_radiation_probe x-ray
_diffrn_radiation_type 'Cu K\a'
_diffrn_radiation_wavelength 1.54184
_diffrn_reflns_av_R_equivalents 0.0422
_diffrn_reflns_av_unetI/netI 0.0194
_diffrn_reflns_Laue_measured_fraction_full 1.000
_diffrn_reflns_Laue_measured_fraction_max 0.969
_diffrn_reflns_limit_h_max 27
_diffrn_reflns_limit_h_min -31
_diffrn_reflns_limit_k_max 10
_diffrn_reflns_limit_k_min -10
_diffrn_reflns_limit_l_max 15
_diffrn_reflns_limit_l_min -14
_diffrn_reflns_number 23452
_diffrn_reflns_point_group_measured_fraction_full 1.000
_diffrn_reflns_point_group_measured_fraction_max 0.969
_diffrn_reflns_theta_full 67.684
_diffrn_reflns_theta_max 79.663
_diffrn_reflns_theta_min 3.557
_diffrn_source 'micro-focus sealed X-ray tube'
_diffrn_source_type 'PhotonJet (Cu) X-ray Source'
_exptl_absorpt_coefficient_mu 0.866
_exptl_absorpt_correction_T_max 1.00000
_exptl_absorpt_correction_T_min 0.80300
_exptl_absorpt_correction_type multi-scan
_exptl_absorpt_process_details
;
CrysAlisPro 1.171.41.103a (Rigaku Oxford Diffraction, 2021)
Empirical absorption correction using spherical harmonics,
implemented in SCALE3 ABSPACK scaling algorithm.
;
_exptl_crystal_colour colourless
_exptl_crystal_colour_primary colourless
_exptl_crystal_density_diffrn 1.315
_exptl_crystal_description prism
_exptl_crystal_F_000 1064
_exptl_crystal_size_max 0.28
_exptl_crystal_size_mid 0.18
_exptl_crystal_size_min 0.14
_refine_diff_density_max 0.870
_refine_diff_density_min -0.616
_refine_diff_density_rms 0.063
_refine_ls_extinction_method none
_refine_ls_goodness_of_fit_ref 1.064
_refine_ls_hydrogen_treatment constr
_refine_ls_matrix_type full
_refine_ls_number_parameters 166
_refine_ls_number_reflns 2633
_refine_ls_number_restraints 0
_refine_ls_restrained_S_all 1.064
_refine_ls_R_factor_all 0.0609
_refine_ls_R_factor_gt 0.0587
_refine_ls_shift/su_max 0.000
_refine_ls_shift/su_mean 0.000
_refine_ls_structure_factor_coef Fsqd
_refine_ls_weighting_details 'w=1/[\s^2^(Fo^2^)+(0.0848P)^2^+2.6008P] where P=(Fo^2^+2Fc^2^)/3'
_refine_ls_weighting_scheme calc
_refine_ls_wR_factor_gt 0.1628
_refine_ls_wR_factor_ref 0.1647
_reflns_Friedel_coverage 0.000
_reflns_number_gt 2466
_reflns_number_total 2633
_reflns_threshold_expression 'I > 2\s(I)'
_cod_data_source_file aw5097sup1.cif
_cod_data_source_block fumarate0002
_cod_depositor_comments 'Adding full bibliography for 2312709--2312717.cif.'
_cod_database_code 2312713
_cod_database_fobs_code 2312713
_shelx_shelxl_version_number 2019/3
_chemical_oxdiff_formula 'C22 H28 N2 O4'
_shelx_space_group_comment
;
The symmetry employed for this shelxl refinement is uniquely defined
by the following loop, which should always be used as a source of
symmetry information in preference to the above space-group names.
They are only intended as comments.
;
_shelx_estimated_absorpt_t_max 0.888
_shelx_estimated_absorpt_t_min 0.793
_olex2_refinement_description
;
1. Fixed Uiso
 At 1.2 times of:
  All C(H) groups
 At 1.5 times of:
  All C(H,H,H) groups, All O(H,H) groups
2.a Free rotating group:
 O5(H5a,H5b), O3(H3a,H3b), O4(H4a,H4b)
2.b Aromatic/amide H refined with riding coordinates:
 C6(H6), C3(H3), C5(H5), C2(H2), C11(H11)
2.c Idealised Me refined as rotating group:
 C7(H7a,H7b,H7c), C8(H8a,H8b,H8c), C9(H9a,H9b,H9c)
;
_olex2_submission_special_instructions 'No special instructions were received'
_oxdiff_exptl_absorpt_empirical_details
;
Empirical correction (ABSPACK) includes:
- Absorption correction using spherical harmonics
- Frame scaling
;
_oxdiff_exptl_absorpt_empirical_full_max 1.636
_oxdiff_exptl_absorpt_empirical_full_min 0.501

loop_
_space_group_symop_operation_xyz
'x, y, z'
'-x+1/2, -y+1/2, z+1/2'
'-x, y, -z+1/2'
'x+1/2, -y+1/2, -z'
'-x, -y, -z'
'x-1/2, y-1/2, -z-1/2'
'x, -y, z-1/2'
'-x-1/2, y-1/2, z'

loop_
_atom_site_label
_atom_site_type_symbol
_atom_site_fract_x
_atom_site_fract_y
_atom_site_fract_z
_atom_site_U_iso_or_equiv
_atom_site_adp_type
_atom_site_occupancy
_atom_site_site_symmetry_order
_atom_site_calc_flag
_atom_site_refinement_flags_posn
_atom_site_refinement_flags_adp
_atom_site_refinement_flags_occupancy
_atom_site_disorder_assembly
_atom_site_disorder_group
O2 O 0.56847(5) 0.57913(17) 0.15166(12) 0.0297(3) Uani 1 1 d . . . . .
O1 O 0.61199(6) 0.41045(16) 0.03960(12) 0.0297(3) Uani 1 1 d . . . . .
O5 O 0.85533(6) 0.12713(19) 0.31848(13) 0.0352(4) Uani 1 1 d G . . . .
H5A H 0.869409 0.116351 0.384674 0.053 Uiso 1 1 d G U . . .
H5B H 0.881468 0.105408 0.272504 0.053 Uiso 1 1 d G U . . .
N1 N 0.65420(6) 0.07880(17) 0.52171(13) 0.0213(3) Uani 1 1 d . . . . .
O3 O 0.70301(7) 0.3682(2) 0.16268(17) 0.0523(5) Uani 1 1 d G . . . .
H3A H 0.708837 0.456862 0.198483 0.078 Uiso 1 1 d G U . . .
H3B H 0.672716 0.383801 0.127824 0.078 Uiso 1 1 d G U . . .
O4 O 0.74794(8) 0.1240(2) 0.27895(15) 0.0513(5) Uani 1 1 d G . . . .
H4A H 0.780084 0.155349 0.297710 0.077 Uiso 1 1 d G U . . .
H4B H 0.734125 0.205043 0.243788 0.077 Uiso 1 1 d G U . . .
C6 C 0.57574(7) -0.0502(2) 0.43118(15) 0.0210(4) Uani 1 1 d . . . . .
H6 H 0.582626 -0.141638 0.475896 0.025 Uiso 1 1 calc R U . . .
C1 C 0.60821(7) 0.0843(2) 0.44051(14) 0.0191(4) Uani 1 1 d . . . . .
C3 C 0.55509(7) 0.2194(2) 0.30332(14) 0.0216(4) Uani 1 1 d . . . . .
H3 H 0.547652 0.312397 0.260623 0.026 Uiso 1 1 calc R U . . .
C4 C 0.52248(7) 0.0853(2) 0.29088(14) 0.0194(4) Uani 1 1 d . . . . .
C5 C 0.53324(7) -0.0494(2) 0.35601(15) 0.0213(4) Uani 1 1 d . . . . .
H5 H 0.511204 -0.141404 0.348685 0.026 Uiso 1 1 calc R U . . .
C2 C 0.59821(7) 0.21918(19) 0.37700(15) 0.0210(4) Uani 1 1 d . . . . .
H2 H 0.620612 0.310448 0.383818 0.025 Uiso 1 1 calc R U . . .
C10 C 0.57161(7) 0.4914(2) 0.06733(16) 0.0252(4) Uani 1 1 d . . . . .
C7 C 0.68570(7) 0.2317(2) 0.52416(17) 0.0271(4) Uani 1 1 d . . . . .
H7A H 0.699650 0.254484 0.449078 0.041 Uiso 1 1 calc R U . . .
H7B H 0.715779 0.221164 0.576719 0.041 Uiso 1 1 calc R U . . .
H7C H 0.662213 0.319014 0.548272 0.041 Uiso 1 1 calc R U . . .
C8 C 0.63297(8) 0.0492(3) 0.63812(16) 0.0309(4) Uani 1 1 d . . . . .
H8A H 0.606726 0.131973 0.657435 0.046 Uiso 1 1 calc R U . . .
H8B H 0.662819 0.051992 0.691730 0.046 Uiso 1 1 calc R U . . .
H8C H 0.615567 -0.055562 0.640901 0.046 Uiso 1 1 calc R U . . .
C11 C 0.52431(8) 0.4751(2) -0.01288(17) 0.0281(4) Uani 1 1 d . . . . .
H11 H 0.530117 0.427374 -0.084016 0.034 Uiso 1 1 calc R U . . .
C9 C 0.69213(8) -0.0543(2) 0.49086(18) 0.0287(4) Uani 1 1 d . . . . .
H9A H 0.672736 -0.156039 0.492158 0.043 Uiso 1 1 calc R U . . .
H9B H 0.721833 -0.057914 0.544793 0.043 Uiso 1 1 calc R U . . .
H9C H 0.706497 -0.035581 0.415556 0.043 Uiso 1 1 calc R U . . .

loop_
_atom_site_aniso_label
_atom_site_aniso_U_11
_atom_site_aniso_U_22
_atom_site_aniso_U_33
_atom_site_aniso_U_23
_atom_site_aniso_U_13
_atom_site_aniso_U_12
O2 0.0243(7) 0.0322(7) 0.0325(7) 0.0032(6) 0.0020(5) 0.0018(5)
O1 0.0329(7) 0.0262(7) 0.0299(7) -0.0021(5) -0.0052(6) -0.0022(5)
O5 0.0322(7) 0.0431(9) 0.0303(7) -0.0024(6) 0.0001(6) 0.0064(6)
N1 0.0191(7) 0.0184(7) 0.0262(8) -0.0025(6) -0.0013(6) 0.0011(5)
O3 0.0349(9) 0.0619(12) 0.0600(11) -0.0148(9) -0.0094(8) 0.0081(8)
O4 0.0484(10) 0.0613(12) 0.0441(10) 0.0119(8) -0.0008(8) -0.0153(9)
C6 0.0218(8) 0.0158(7) 0.0254(8) 0.0032(6) -0.0004(7) 0.0005(6)
C1 0.0178(8) 0.0184(8) 0.0209(8) -0.0022(6) 0.0005(6) 0.0005(6)
C3 0.0296(9) 0.0144(8) 0.0209(8) 0.0005(6) 0.0004(7) -0.0009(7)
C4 0.0218(8) 0.0158(8) 0.0206(8) -0.0006(6) 0.0013(7) 0.0007(6)
C5 0.0212(8) 0.0146(7) 0.0280(9) 0.0011(6) -0.0004(7) -0.0015(6)
C2 0.0250(8) 0.0151(8) 0.0229(8) -0.0014(6) 0.0025(7) -0.0035(6)
C10 0.0253(9) 0.0218(8) 0.0284(9) 0.0072(7) -0.0049(7) -0.0101(7)
C7 0.0224(8) 0.0212(9) 0.0377(10) -0.0057(7) -0.0049(7) -0.0025(7)
C8 0.0312(10) 0.0378(10) 0.0237(9) 0.0024(8) -0.0036(7) 0.0000(8)
C11 0.0317(10) 0.0229(9) 0.0298(9) -0.0001(7) -0.0001(7) -0.0033(7)
C9 0.0233(9) 0.0218(8) 0.0410(11) -0.0059(8) -0.0033(8) 0.0045(7)

loop_
_atom_type_symbol
_atom_type_description
_atom_type_scat_dispersion_real
_atom_type_scat_dispersion_imag
_atom_type_scat_source
C C 0.0181 0.0091 'International Tables Vol C Tables 4.2.6.8 and 6.1.1.4'
H H 0.0000 0.0000 'International Tables Vol C Tables 4.2.6.8 and 6.1.1.4'
N N 0.0311 0.0180 'International Tables Vol C Tables 4.2.6.8 and 6.1.1.4'
O O 0.0492 0.0322 'International Tables Vol C Tables 4.2.6.8 and 6.1.1.4'

loop_
_geom_angle_atom_site_label_1
_geom_angle_atom_site_label_2
_geom_angle_atom_site_label_3
_geom_angle
_geom_angle_site_symmetry_1
_geom_angle_site_symmetry_3
_geom_angle_publ_flag
H5A O5 H5B 104.6 . . ?
C1 N1 C7 112.54(13) . . ?
C1 N1 C8 109.54(13) . . ?
C1 N1 C9 109.98(13) . . ?
C7 N1 C8 107.76(14) . . ?
C7 N1 C9 108.12(14) . . ?
C9 N1 C8 108.81(15) . . ?
H3A O3 H3B 104.5 . . ?
H4A O4 H4B 104.5 . . ?
C1 C6 H6 120.3 . . ?
C5 C6 H6 120.3 . . ?
C5 C6 C1 119.34(15) . . ?
C6 C1 N1 117.95(14) . . ?
C2 C1 N1 121.08(15) . . ?
C2 C1 C6 120.96(16) . . ?
C4 C3 H3 119.5 . . ?
C2 C3 H3 119.5 . . ?
C2 C3 C4 121.06(15) . . ?
C3 C4 C4 120.53(11) . 3_655 ?
C3 C4 C5 118.80(16) . . ?
C5 C4 C4 120.66(11) . 3_655 ?
C6 C5 C4 120.64(16) . . ?
C6 C5 H5 119.7 . . ?
C4 C5 H5 119.7 . . ?
C1 C2 C3 119.17(15) . . ?
C1 C2 H2 120.4 . . ?
C3 C2 H2 120.4 . . ?
O2 C10 O1 125.48(17) . . ?
O2 C10 C11 120.76(17) . . ?
O1 C10 C11 113.76(17) . . ?
N1 C7 H7A 109.5 . . ?
N1 C7 H7B 109.5 . . ?
N1 C7 H7C 109.5 . . ?
H7A C7 H7B 109.5 . . ?
H7A C7 H7C 109.5 . . ?
H7B C7 H7C 109.5 . . ?
N1 C8 H8A 109.5 . . ?
N1 C8 H8B 109.5 . . ?
N1 C8 H8C 109.5 . . ?
H8A C8 H8B 109.5 . . ?
H8A C8 H8C 109.5 . . ?
H8B C8 H8C 109.5 . . ?
C10 C11 H11 118.9 . . ?
C11 C11 C10 122.3(2) 5_665 . ?
C11 C11 H11 118.9 5_665 . ?
N1 C9 H9A 109.5 . . ?
N1 C9 H9B 109.5 . . ?
N1 C9 H9C 109.5 . . ?
H9A C9 H9B 109.5 . . ?
H9A C9 H9C 109.5 . . ?
H9B C9 H9C 109.5 . . ?

loop_
_geom_bond_atom_site_label_1
_geom_bond_atom_site_label_2
_geom_bond_distance
_geom_bond_site_symmetry_2
_geom_bond_publ_flag
O2 C10 1.250(2) . ?
O1 C10 1.256(2) . ?
O5 H5A 0.8690 . ?
O5 H5B 0.8698 . ?
N1 C1 1.499(2) . ?
N1 C7 1.502(2) . ?
N1 C8 1.507(2) . ?
N1 C9 1.507(2) . ?
O3 H3A 0.8700 . ?
O3 H3B 0.8701 . ?
O4 H4A 0.8704 . ?
O4 H4B 0.8699 . ?
C6 H6 0.9500 . ?
C6 C1 1.392(2) . ?
C6 C5 1.386(2) . ?
C1 C2 1.384(2) . ?
C3 H3 0.9500 . ?
C3 C4 1.394(2) . ?
C3 C2 1.386(2) . ?
C4 C4 1.484(3) 3_655 ?
C4 C5 1.398(2) . ?
C5 H5 0.9500 . ?
C2 H2 0.9500 . ?
C10 C11 1.522(2) . ?
C7 H7A 0.9800 . ?
C7 H7B 0.9800 . ?
C7 H7C 0.9800 . ?
C8 H8A 0.9800 . ?
C8 H8B 0.9800 . ?
C8 H8C 0.9800 . ?
C11 C11 1.315(4) 5_665 ?
C11 H11 0.9500 . ?
C9 H9A 0.9800 . ?
C9 H9B 0.9800 . ?
C9 H9C 0.9800 . ?

loop_
_geom_torsion_atom_site_label_1
_geom_torsion_atom_site_label_2
_geom_torsion_atom_site_label_3
_geom_torsion_atom_site_label_4
_geom_torsion
_geom_torsion_site_symmetry_1
_geom_torsion_site_symmetry_2
_geom_torsion_site_symmetry_3
_geom_torsion_site_symmetry_4
_geom_torsion_publ_flag
O2 C10 C11 C11 -13.7(3) . . . 5_665 ?
O1 C10 C11 C11 166.5(2) . . . 5_665 ?
N1 C1 C2 C3 -179.69(15) . . . . ?
C6 C1 C2 C3 0.1(3) . . . . ?
C1 C6 C5 C4 -0.7(3) . . . . ?
C3 C4 C5 C6 -0.4(3) . . . . ?
C4 C3 C2 C1 -1.2(3) . . . . ?
C4 C4 C5 C6 179.04(18) 3_655 . . . ?
C5 C6 C1 N1 -179.33(15) . . . . ?
C5 C6 C1 C2 0.9(3) . . . . ?
C2 C3 C4 C4 -178.05(18) . . . 3_655 ?
C2 C3 C4 C5 1.3(3) . . . . ?
C7 N1 C1 C6 -179.59(15) . . . . ?
C7 N1 C1 C2 0.2(2) . . . . ?
C8 N1 C1 C6 -59.74(19) . . . . ?
C8 N1 C1 C2 120.05(18) . . . . ?
C9 N1 C1 C6 59.8(2) . . . . ?
C9 N1 C1 C2 -120.41(17) . . . . ?
